data_7201549
loop_
_publ_author_name
'Chopra, Deepak'
'Guru Row, T. N.'

_publ_section_title
;
 Evaluation of the interchangeability of C--H and C--F groups: insights
 from crystal packing in a series of isomeric fluorinated benzanilides
;
_journal_issue 1
_journal_name_full CrystEngComm
_journal_page_first 54
_journal_paper_doi 10.1039/b709938j
_journal_volume 10
_journal_year 2008
_chemical_formula_moiety 'C13 H9 F N O'
_chemical_formula_sum 'C13 H9 F N O'
_chemical_formula_weight 214.21
_chemical_name_systematic ?
_space_group_IT_number 14
_symmetry_cell_setting monoclinic
_symmetry_Int_Tables_number 14
_symmetry_space_group_name_Hall '-P 2ybc'
_symmetry_space_group_name_H-M 'P 1 21/c 1'
_atom_sites_solution_hydrogens geom
_atom_sites_solution_primary direct
_atom_sites_solution_secondary difmap
_cell_angle_alpha 90
_cell_angle_beta 90.074(4)
_cell_angle_gamma 90
_cell_formula_units_Z 4
_cell_length_a 8.0355(18)
_cell_length_b 5.3598(12)
_cell_length_c 23.640(5)
_cell_measurement_reflns_used 935
_cell_measurement_temperature 290(2)
_cell_measurement_theta_max 27.4
_cell_measurement_theta_min 1.4
_cell_volume 1018.1(4)
_computing_cell_refinement SMART
_computing_data_collection 'SMART (Bruker, 1998)'
_computing_data_reduction 'SAINT (Bruker, 1998)'
_computing_molecular_graphics 'Ortep-3 for Windows (Farrugia, 1997) and CAMERON (Watkin et al., 1993)'
_computing_publication_material 'PLATON (Spek, 2003)'
_computing_structure_refinement 'SHELXL-97 (Sheldrick, 1997)'
_computing_structure_solution 'SIR92 (Altomare et al., 1993)'
_diffrn_ambient_temperature 290(2)
_diffrn_measured_fraction_theta_full 0.977
_diffrn_measured_fraction_theta_max 0.977
_diffrn_measurement_device_type 'Bruker SMART APEX CCD area detector'
_diffrn_measurement_method '\f and \w scans'
_diffrn_radiation_monochromator graphite
_diffrn_radiation_source 'fine-focus sealed tube'
_diffrn_radiation_type MoK\a
_diffrn_radiation_wavelength 0.71073
_diffrn_reflns_av_R_equivalents 0.0241
_diffrn_reflns_av_sigmaI/netI 0.0222
_diffrn_reflns_limit_h_max 9
_diffrn_reflns_limit_h_min -9
_diffrn_reflns_limit_k_max 6
_diffrn_reflns_limit_k_min -6
_diffrn_reflns_limit_l_max 28
_diffrn_reflns_limit_l_min -28
_diffrn_reflns_number 6666
_diffrn_reflns_reduction_process
;
;
_diffrn_reflns_theta_full 25.00
_diffrn_reflns_theta_max 25.00
_diffrn_reflns_theta_min 1.72
_exptl_absorpt_coefficient_mu 0.102
_exptl_absorpt_correction_T_max 0.9910
_exptl_absorpt_correction_T_min 0.9415
_exptl_absorpt_correction_type multi-scan
_exptl_absorpt_process_details '(SADABS; Sheldrick, 1996)'
_exptl_crystal_colour ' colorless'
_exptl_crystal_density_diffrn 1.397
_exptl_crystal_density_method 'Not Measured'
_exptl_crystal_description block
_exptl_crystal_F_000 444
_exptl_crystal_size_max 0.41
_exptl_crystal_size_mid 0.36
_exptl_crystal_size_min 0.09
_refine_diff_density_max 0.243
_refine_diff_density_min -0.155
_refine_diff_density_rms 0.041
_refine_ls_extinction_method none
_refine_ls_goodness_of_fit_ref 1.132
_refine_ls_hydrogen_treatment mixed
_refine_ls_matrix_type full
_refine_ls_number_parameters 168
_refine_ls_number_reflns 1761
_refine_ls_number_restraints 0
_refine_ls_restrained_S_all 1.132
_refine_ls_R_factor_all 0.0706
_refine_ls_R_factor_gt 0.0605
_refine_ls_shift/su_max 0.001
_refine_ls_shift/su_mean 0.000
_refine_ls_structure_factor_coef Fsqd
_refine_ls_weighting_details 'calc w=1/[\s^2^(Fo^2^)+(0.0551P)^2^+0.4798P] where P=(Fo^2^+2Fc^2^)/3'
_refine_ls_weighting_scheme calc
_refine_ls_wR_factor_gt 0.1361
_refine_ls_wR_factor_ref 0.1417
_reflns_number_gt 1523
_reflns_number_total 1761
_reflns_threshold_expression >2sigma(I)
_cod_data_source_file b709938j.txt
_cod_data_source_block dc4_2n_m
_cod_depositor_comments
;
The following automatic conversions were performed:
'_symmetry_cell_setting' value 'Monoclinic' changed to 'monoclinic'
according to '/home/saulius/struct/CIF-dictionaries/cif_core.dic'
dictionary named 'cif_core.dic' version 2.4.1 from 2010-06-29.

Automatic conversion script
Id: cif_fix_enum 1527 2010-12-29 10:47:43Z saulius 
;
_cod_original_cell_volume 1018.2(4)
_cod_original_sg_symbol_H-M 'P 21/c'
_cod_database_code 7201549

loop_
_symmetry_equiv_pos_site_id
_symmetry_equiv_pos_as_xyz
1 x,y,z
2 -x,1/2+y,1/2-z
3 -x,-y,-z
4 x,1/2-y,1/2+z

loop_
_atom_site_label
_atom_site_type_symbol
_atom_site_fract_x
_atom_site_fract_y
_atom_site_fract_z
_atom_site_U_iso_or_equiv
_atom_site_adp_type
_atom_site_occupancy
_atom_site_symmetry_multiplicity
_atom_site_calc_flag
_atom_site_refinement_flags
_atom_site_disorder_assembly
_atom_site_disorder_group
C13 C 0.2604(3) 0.4083(6) 1.01651(14) 0.0394(9) Uani 0.824(9) 1 d P A 1
N1 N 0.2321(3) 0.2088(5) 0.98143(11) 0.0401(10) Uani 0.824(9) 1 d P A 1
F1 F 0.2888(2) 0.6224(4) 1.21326(7) 0.0633(6) Uani 0.806(4) 1 d P B 1
F1A F 0.2090(13) 0.5300(19) 0.7899(4) 0.095(4) Uani 0.194(4) 1 d P B 2
N1A N 0.2714(17) 0.210(3) 1.0228(8) 0.068(6) Uiso 0.176(9) 1 d P A 2
C13A C 0.240(2) 0.389(4) 0.9857(9) 0.057(5) Uiso 0.176(9) 1 d P A 2
O1 O 0.2439(2) 0.6226(3) 1.00083(6) 0.0621(6) Uani 1 1 d . . .
C9 C 0.1830(3) 0.4007(5) 0.83131(10) 0.0523(6) Uani 1 1 d . . .
C3 C 0.3253(3) 0.4582(4) 1.17149(9) 0.0470(6) Uani 1 1 d . . .
C12 C 0.0865(3) 0.0311(5) 0.90450(11) 0.0547(7) Uani 1 1 d . A .
H12 H 0.0533 -0.0950 0.9290 0.066 Uiso 1 1 calc R . .
C6 C 0.4093(3) 0.1261(5) 1.08941(11) 0.0566(7) Uani 1 1 d . . .
H6 H 0.4376 0.0115 1.0615 0.068 Uiso 1 1 calc R A 2
C4 C 0.4187(3) 0.2564(5) 1.18642(10) 0.0545(7) Uani 1 1 d . A .
H4 H 0.4527 0.2325 1.2237 0.065 Uiso 1 1 calc R . .
C2 C 0.2736(3) 0.5013(5) 1.11738(9) 0.0483(6) Uani 1 1 d . A .
H2 H 0.2110 0.6423 1.1088 0.058 Uiso 1 1 calc R . .
C11 C 0.0409(3) 0.0220(5) 0.84887(12) 0.0608(7) Uani 1 1 d . . .
H11 H -0.0233 -0.1104 0.8358 0.073 Uiso 1 1 calc R B .
C8 C 0.2299(3) 0.4155(4) 0.88747(10) 0.0503(6) Uani 1 1 d . A .
H8 H 0.2926 0.5498 0.9004 0.060 Uiso 1 1 calc R . .
C10 C 0.0889(3) 0.2057(5) 0.81211(10) 0.0570(7) Uani 1 1 d . B .
H10 H 0.0575 0.1980 0.7743 0.068 Uiso 1 1 calc R . .
C7 C 0.1817(3) 0.2264(5) 0.92452(9) 0.0465(6) Uani 1 1 d . . .
C5 C 0.4616(3) 0.0882(5) 1.14455(12) 0.0607(7) Uani 1 1 d . A .
H5 H 0.5257 -0.0508 1.1535 0.073 Uiso 1 1 calc R . .
C1 C 0.3152(3) 0.3336(5) 1.07564(10) 0.0482(6) Uani 1 1 d . A .
H1N H 0.239(3) 0.066(6) 0.9966(12) 0.058(8) Uiso 1 1 d . . .

loop_
_atom_site_aniso_label
_atom_site_aniso_U_11
_atom_site_aniso_U_22
_atom_site_aniso_U_33
_atom_site_aniso_U_23
_atom_site_aniso_U_13
_atom_site_aniso_U_12
C13 0.0476(16) 0.0333(18) 0.0373(18) 0.0037(13) -0.0002(12) 0.0020(11)
N1 0.0526(14) 0.0315(18) 0.0362(15) 0.0022(10) -0.0050(10) -0.0002(10)
F1 0.0813(13) 0.0705(12) 0.0381(10) -0.0124(8) -0.0055(8) 0.0030(10)
F1A 0.111(8) 0.080(7) 0.094(7) 0.021(5) 0.015(6) -0.010(6)
O1 0.1086(16) 0.0331(10) 0.0445(10) 0.0024(7) -0.0131(9) 0.0038(9)
C9 0.0629(16) 0.0519(15) 0.0420(13) 0.0042(12) 0.0011(11) 0.0097(12)
C3 0.0547(14) 0.0491(14) 0.0374(12) -0.0027(10) -0.0035(10) -0.0080(11)
C12 0.0499(14) 0.0473(14) 0.0670(17) 0.0113(12) 0.0022(12) -0.0016(11)
C6 0.0568(15) 0.0542(15) 0.0587(16) -0.0126(12) 0.0051(12) -0.0064(12)
C4 0.0549(15) 0.0632(16) 0.0455(13) 0.0113(12) -0.0113(11) -0.0082(12)
C2 0.0498(14) 0.0526(14) 0.0426(13) 0.0052(11) -0.0040(10) 0.0041(11)
C11 0.0616(16) 0.0515(15) 0.0691(18) -0.0114(13) -0.0125(13) -0.0008(12)
C8 0.0550(14) 0.0466(13) 0.0492(14) -0.0059(11) 0.0011(11) -0.0065(11)
C10 0.0610(16) 0.0653(17) 0.0447(13) -0.0070(12) -0.0099(11) 0.0118(13)
C7 0.0421(12) 0.0607(15) 0.0367(12) 0.0023(11) 0.0002(9) 0.0082(11)
C5 0.0530(15) 0.0484(15) 0.0807(19) 0.0150(14) -0.0040(13) 0.0057(12)
C1 0.0411(12) 0.0604(15) 0.0429(13) -0.0007(11) -0.0028(10) -0.0054(11)

loop_
_atom_type_symbol
_atom_type_description
_atom_type_scat_dispersion_real
_atom_type_scat_dispersion_imag
_atom_type_scat_source
O O 0.0106 0.0060 'International Tables Vol C Tables 4.2.6.8 and 6.1.1.4'
N N 0.0061 0.0033 'International Tables Vol C Tables 4.2.6.8 and 6.1.1.4'
F F 0.0171 0.0103 'International Tables Vol C Tables 4.2.6.8 and 6.1.1.4'
H H 0.0000 0.0000 'International Tables Vol C Tables 4.2.6.8 and 6.1.1.4'
C C 0.0033 0.0016 'International Tables Vol C Tables 4.2.6.8 and 6.1.1.4'

loop_
_geom_angle_atom_site_label_1
_geom_angle_atom_site_label_2
_geom_angle_atom_site_label_3
_geom_angle
_geom_angle_site_symmetry_1
_geom_angle_site_symmetry_3
_geom_angle_publ_flag
O1 C13 N1 122.3(3) . . ?
O1 C13 C1 124.2(3) . . ?
N1 C13 C1 113.5(2) . . ?
C13 N1 C7 125.0(3) . . ?
C13 N1 H1N 116.0(18) . . ?
C7 N1 H1N 118.9(19) . . ?
C13A N1A C1 106.7(16) . . ?
C13A N1A C6 143.1(15) . . ?
C13A N1A H1N 95(2) . . ?
C1 N1A H1N 157(2) . . ?
C6 N1A H1N 117(2) . . ?
O1 C13A N1A 121(2) . . ?
O1 C13A C7 135.2(16) . . ?
N1A C13A C7 103.9(16) . . ?
F1A C9 C10 105.3(6) . . ?
F1A C9 C8 133.9(6) . . ?
C10 C9 C8 120.8(2) . . ?
F1 C3 C4 116.5(2) . . ?
F1 C3 C2 120.5(2) . . ?
C4 C3 C2 123.0(2) . . ?
C11 C12 C7 120.4(2) . . ?
C11 C12 H12 119.8 . . ?
C7 C12 H12 119.8 . . ?
C1 C6 C5 120.3(2) . . ?
C1 C6 N1A 47.4(5) . . ?
C5 C6 N1A 162.3(5) . . ?
C1 C6 H6 119.8 . . ?
C5 C6 H6 119.8 . . ?
N1A C6 H6 73.9 . . ?
C3 C4 C5 118.0(2) . . ?
C3 C4 H4 121.0 . . ?
C5 C4 H4 121.0 . . ?
C3 C2 C1 119.2(2) . . ?
C3 C2 H2 120.4 . . ?
C1 C2 H2 120.4 . . ?
C12 C11 C10 120.7(2) . . ?
C12 C11 H11 119.7 . . ?
C10 C11 H11 119.7 . . ?
C9 C8 C7 119.1(2) . . ?
C9 C8 H8 120.5 . . ?
C7 C8 H8 120.5 . . ?
C9 C10 C11 119.7(2) . . ?
C9 C10 H10 120.2 . . ?
C11 C10 H10 120.2 . . ?
C12 C7 C8 119.3(2) . . ?
C12 C7 N1 115.8(2) . . ?
C8 C7 N1 124.7(2) . . ?
C12 C7 C13A 143.9(7) . . ?
C4 C5 C6 120.2(2) . . ?
C4 C5 H5 119.9 . . ?
C6 C5 H5 119.9 . . ?
C2 C1 C6 119.3(2) . . ?
C2 C1 C13 114.7(2) . . ?
C6 C1 C13 125.9(2) . . ?

loop_
_geom_bond_atom_site_label_1
_geom_bond_atom_site_label_2
_geom_bond_distance
_geom_bond_site_symmetry_2
_geom_bond_publ_flag
C13 O1 1.214(3) . ?
C13 N1 1.372(5) . ?
C13 C1 1.519(4) . ?
N1 C7 1.407(3) . ?
N1 H1N 0.85(3) . ?
F1 C3 1.355(3) . ?
F1A C9 1.217(9) . ?
N1A C13A 1.32(3) . ?
N1A C1 1.456(18) . ?
N1A C6 1.976(18) . ?
N1A H1N 1.02(3) . ?
C13A O1 1.30(2) . ?
C9 C10 1.368(4) . ?
C9 C8 1.382(3) . ?
C3 C4 1.363(3) . ?
C3 C2 1.364(3) . ?
C12 C11 1.365(4) . ?
C12 C7 1.380(3) . ?
C12 H12 0.9300 . ?
C6 C1 1.384(4) . ?
C6 C5 1.384(4) . ?
C6 H6 0.9300 . ?
C4 C5 1.383(4) . ?
C4 H4 0.9300 . ?
C2 C1 1.376(3) . ?
C2 H2 0.9300 . ?
C11 C10 1.369(4) . ?
C11 H11 0.9300 . ?
C8 C7 1.395(3) . ?
C8 H8 0.9300 . ?
C10 H10 0.9300 . ?
C5 H5 0.9300 . ?

loop_
_geom_torsion_atom_site_label_1
_geom_torsion_atom_site_label_2
_geom_torsion_atom_site_label_3
_geom_torsion_atom_site_label_4
_geom_torsion
_geom_torsion_site_symmetry_1
_geom_torsion_site_symmetry_2
_geom_torsion_site_symmetry_3
_geom_torsion_site_symmetry_4
_geom_torsion_publ_flag
O1 C13 N1 C7 0.0(4) . . . . ?
C1 C13 N1 C7 -179.4(2) . . . . ?
C1 N1A C13A O1 -3.3(19) . . . . ?
C6 N1A C13A O1 -36(3) . . . . ?
C1 N1A C13A C7 -178.0(8) . . . . ?
C6 N1A C13A C7 149.6(16) . . . . ?
N1 C13 O1 C13A -3.9(13) . . . . ?
C1 C13 O1 C13A 175.4(15) . . . . ?
N1A C13A O1 C13 -0.5(8) . . . . ?
C7 C13A O1 C13 172(3) . . . . ?
C13A N1A C6 C1 47(2) . . . . ?
C13A N1A C6 C5 98(2) . . . . ?
C1 N1A C6 C5 51.0(19) . . . . ?
F1 C3 C4 C5 -178.5(2) . . . . ?
C2 C3 C4 C5 -0.4(4) . . . . ?
F1 C3 C2 C1 178.8(2) . . . . ?
C4 C3 C2 C1 0.7(4) . . . . ?
C7 C12 C11 C10 0.1(4) . . . . ?
F1A C9 C8 C7 -177.9(7) . . . . ?
C10 C9 C8 C7 0.9(4) . . . . ?
F1A C9 C10 C11 178.8(6) . . . . ?
C8 C9 C10 C11 -0.3(4) . . . . ?
C12 C11 C10 C9 -0.1(4) . . . . ?
C11 C12 C7 C8 0.5(4) . . . . ?
C11 C12 C7 N1 -175.5(2) . . . . ?
C11 C12 C7 C13A 159.4(11) . . . . ?
C9 C8 C7 C12 -1.0(3) . . . . ?
C9 C8 C7 N1 174.7(2) . . . . ?
C9 C8 C7 C13A -168.7(6) . . . . ?
C13 N1 C7 C12 -150.2(2) . . . . ?
C13 N1 C7 C8 33.9(4) . . . . ?
C13 N1 C7 C13A 3.0(10) . . . . ?
O1 C13A C7 C12 -129.3(15) . . . . ?
N1A C13A C7 C12 44.3(17) . . . . ?
O1 C13A C7 C8 32.4(17) . . . . ?
N1A C13A C7 C8 -154.1(10) . . . . ?
O1 C13A C7 N1 -173(2) . . . . ?
N1A C13A C7 N1 0.8(6) . . . . ?
C3 C4 C5 C6 -0.3(4) . . . . ?
C1 C6 C5 C4 0.6(4) . . . . ?
N1A C6 C5 C4 -40.9(18) . . . . ?
C3 C2 C1 C6 -0.4(3) . . . . ?
C3 C2 C1 N1A 147.5(13) . . . . ?
C3 C2 C1 C13 -176.4(2) . . . . ?
C5 C6 C1 C2 -0.3(4) . . . . ?
N1A C6 C1 C2 163.9(6) . . . . ?
C5 C6 C1 N1A -164.2(6) . . . . ?
C5 C6 C1 C13 175.3(2) . . . . ?
N1A C6 C1 C13 -20.6(6) . . . . ?
C13A N1A C1 C2 55.0(18) . . . . ?
C6 N1A C1 C2 -152.4(12) . . . . ?
C13A N1A C1 C6 -152.6(11) . . . . ?
C13A N1A C1 C13 2.3(8) . . . . ?
C6 N1A C1 C13 155.0(6) . . . . ?
O1 C13 C1 C2 28.6(4) . . . . ?
N1 C13 C1 C2 -152.0(2) . . . . ?
O1 C13 C1 C6 -147.1(3) . . . . ?
N1 C13 C1 C6 32.3(3) . . . . ?
O1 C13 C1 N1A -178.6(9) . . . . ?
N1 C13 C1 N1A 0.8(8) . . . . ?
